data_2002268
loop_
_publ_author_name
'Mattausch, H J'
'Mueller-Buschbaum, Hk'

_publ_section_title 'Zur Kristallstruktur von Ba5 (Cr O4)3 (O H)'
_journal_name_full
;
Zeitschrift fuer Anorganische und Allgemeine Chemie
;
_journal_page_first 1
_journal_page_last 9
_journal_paper_doi 10.1002/zaac.19734000102
_journal_volume 400
_journal_year 1973
_chemical_formula_structural 'Ba5 (Cr O4)3 (O H)'
_chemical_formula_sum 'Ba5 Cr3 H O13'
_chemical_name_systematic 'Pentabarium tris(chromate(V)) hydroxide'
_space_group_IT_number 173
_symmetry_cell_setting hexagonal
_symmetry_Int_Tables_number 173
_symmetry_space_group_name_Hall 'P 6c'
_symmetry_space_group_name_H-M 'P 63'
_cell_angle_alpha 90
_cell_angle_beta 90
_cell_angle_gamma 120
_cell_formula_units_Z 2
_cell_length_a 10.428
_cell_length_b 10.428
_cell_length_c 7.89
_cell_volume 743.0
_refine_ls_R_factor_all 0.11
_cod_original_formula_sum 'H Ba5 Cr3 O13'
_cod_database_code 2002268

loop_
_symmetry_equiv_pos_as_xyz
x,y,z
-y,x-y,z
y-x,-x,z
-x,-y,1/2+z
y,y-x,1/2+z
x-y,x,1/2+z

loop_
_atom_site_label
_atom_site_type_symbol
_atom_site_symmetry_multiplicity
_atom_site_Wyckoff_symbol
_atom_site_fract_x
_atom_site_fract_y
_atom_site_fract_z
_atom_site_occupancy
_atom_site_attached_hydrogens
_atom_site_calc_flag
Ba1 Ba2+ 2 b 0.3333 0.6667 0. 1. 0 d
Ba2 Ba2+ 2 b 0.3333 0.6667 0.5 1. 0 d
Ba3 Ba2+ 6 c 0.2429 0.0156 0.25 1. 0 d
Cr1 Cr5+ 6 c 0.401 0.369 0.25 1. 0 d
O1 O2- 6 c 0.331 0.483 0.266 1. 0 d
O2 O2- 6 c 0.591 0.465 0.244 1. 0 d
O3 O2- 6 c 0.332 0.254 0.077 1. 0 d
O4 O2- 6 c 0.639 0.743 0.93 1. 0 d
O5 O2- 2 a 0. 0. 0.18 1. 1 d
H1 H1+ 2 a -1. -1. -1. 1. 0 dum

loop_
_atom_type_symbol
_atom_type_oxidation_number
Ba2+ 2.000
Cr5+ 5.000
O2- -2.000
H1+ 1.000
